data_9007996
loop_
_publ_author_name
'Spek, A. L.'
'Jong, B. H. W. S.'

_publ_section_title
;
 Potassium sodium phyllosilicate, K1.33Na0.67Si2O6
;
_journal_name_full 'Acta Crystallographica, Section E'
_journal_page_first i188
_journal_page_last i190
_journal_paper_doi 10.1107/S1600536805022348
_journal_volume 61
_journal_year 2005
_chemical_formula_structural K1.33Na.67Si2O5
_chemical_formula_sum 'K4 Na2 O15 Si6'
_space_group_IT_number 15
_symmetry_space_group_name_Hall '-C 2yc'
_symmetry_space_group_name_H-M 'C 1 2/c 1'
_cell_angle_alpha 90
_cell_angle_beta 117.820
_cell_angle_gamma 90
_cell_length_a 19.6816
_cell_length_b 7.2656
_cell_length_c 12.5710
_cell_formula_units_Z 4
_cell_volume 1589.862
_exptl_crystal_density_diffrn 2.552
_cod_original_formula_sum 'K4 Na2 Si6 O15'
_cod_database_code 9007996

loop_
_symmetry_equiv_pos_as_xyz
x,y,z
1/2+x,1/2+y,z
x,-y,1/2+z
1/2+x,1/2-y,1/2+z
-x,y,1/2-z
1/2-x,1/2+y,1/2-z
-x,-y,-z
1/2-x,1/2-y,-z

loop_
_atom_site_aniso_label
_atom_site_aniso_U_11
_atom_site_aniso_U_22
_atom_site_aniso_U_33
_atom_site_aniso_U_12
_atom_site_aniso_U_13
_atom_site_aniso_U_23
K1 0.02910 0.02600 0.02410 -0.00360 0.00520 0.00520
K2 0.03250 0.03250 0.01250 0.00870 0.01360 0.00840
Na 0.02240 0.01630 0.01380 -0.00390 0.00000 0.00420
Si1 0.00970 0.00670 0.00700 -0.00080 0.00270 0.00110
Si2 0.00940 0.00730 0.00510 -0.00100 0.00030 0.00020
Si3 0.00970 0.00750 0.01800 -0.00080 0.00300 -0.00260
O11 0.02600 0.02700 0.01500 0.00500 0.01160 0.00520
O12 0.01400 0.01200 0.02000 -0.00150 0.00570 0.00820
O13 0.01600 0.01100 0.02800 -0.00300 0.01090 -0.00730
O14 0.01370 0.00850 0.00780 -0.00160 0.00140 0.00050
O21 0.06000 0.02300 0.02200 0.01700 0.03100 0.00900
O22 0.01700 0.01000 0.07400 -0.00420 0.02100 -0.00900
O23 0.03900 0.01200 0.01200 0.00000 -0.01200 0.00000
O31 0.01800 0.05600 0.01100 -0.00700 -0.00030 -0.00800

loop_
_atom_site_label
_atom_site_fract_x
_atom_site_fract_y
_atom_site_fract_z
_atom_site_U_iso_or_equiv
K1 0.06258 0.62740 0.16520 0.02930
K2 0.25138 0.32400 0.33695 0.02460
Na 0.08060 0.08640 0.09417 0.02090
Si1 0.15093 0.39500 0.00188 0.00830
Si2 0.06654 0.74600 -0.11486 0.00850
Si3 0.32560 0.45080 0.11444 0.01310
O11 0.14300 0.39360 0.11960 0.02190
O12 0.23400 0.46470 0.01700 0.01620
O13 0.13490 0.18990 -0.05840 0.01810
O14 0.08700 0.52500 -0.10610 0.01140
O21 0.04250 0.81370 -0.02030 0.03030
O22 0.14410 0.84500 -0.10070 0.03380
O23 0.00000 0.77460 -0.25000 0.03050
O31 0.34180 0.40680 0.24480 0.03110

_cod_duplicate_entry 2206348
